data_4087791
loop_
_publ_author_name
'Allouch, Fatima'
'Dwadnia, Nejib'
'Vologdin, Nikolay V.'
'Svyaschenko, Yurii V.'
'Cattey, H\'el\`ene'
'Penouilh, Marie-Jos\'e'
'Roger, Julien'
'Naoufal, Daoud'
'Ben Salem, Ridha'
'Pirio, Nadine'
'Hierso, Jean-Cyrille'

_publ_section_title
;
 Converging and Diverging Synthetic Strategies to Tetradentate
 (N,N&#x2032;)-Diaminomethyl,(P,P&#x2032;)-Ferrocenyl Ligands: Influence
 of tert-Butyl Groups on Ferrocene Backbone Conformation
;
_journal_issue 20
_journal_name_full Organometallics
_journal_page_first 5015
_journal_paper_doi 10.1021/acs.organomet.5b00601
_journal_volume 34
_journal_year 2015
_chemical_formula_moiety 'C24 H28 N O0.15 P'
_chemical_formula_sum 'C24 H28 N O0.15 P'
_chemical_formula_weight 363.8
_space_group_crystal_system triclinic
_space_group_IT_number 2
_space_group_name_Hall '-P 1'
_space_group_name_H-M_alt 'P -1'
_symmetry_space_group_name_Hall '-P 1'
_atom_sites_solution_hydrogens mixed
_cell_angle_alpha 88.636(3)
_cell_angle_beta 76.903(2)
_cell_angle_gamma 65.973(2)
_cell_formula_units_Z 2
_cell_length_a 9.9008(5)
_cell_length_b 9.9078(6)
_cell_length_c 11.9017(6)
_cell_measurement_reflns_used 12224
_cell_measurement_temperature 115
_cell_measurement_theta_max 27.485
_cell_measurement_theta_min 0.998
_cell_volume 1035.52(10)
_computing_cell_refinement 'DENZO-SMN (Otwinowski & Minor, 1997)'
_computing_data_collection 'KappaCCD Server Software (Nonius,1998)'
_computing_data_reduction 'DENZO-SMN (Otwinowski & Minor, 1997)'
_computing_molecular_graphics 'Olex2 (Dolomanov et al., 2009)'
_computing_publication_material 'Olex2 (Dolomanov et al., 2009)'
_computing_structure_refinement 'SHELXL-97 (Sheldrick, 2008)'
_computing_structure_solution 'SIR92 (Altomare, 1993)'
_diffrn_ambient_temperature 115
_diffrn_detector 'CCD Plate'
_diffrn_detector_area_resol_mean '512 x 512'
_diffrn_detector_type APEX2
_diffrn_measured_fraction_theta_full 0.987
_diffrn_measured_fraction_theta_max 0.983
_diffrn_measurement_device '\k-geometry diffractometer'
_diffrn_measurement_device_type 'Nonius Kappa Apex II'
_diffrn_measurement_method '\f and \w scans''
_diffrn_radiation_collimation '0.6 mm'
_diffrn_radiation_monochromator graphite
_diffrn_radiation_probe x-ray
_diffrn_radiation_type MoK\a
_diffrn_radiation_wavelength 0.71073
_diffrn_reflns_av_R_equivalents 0.0254
_diffrn_reflns_av_unetI/netI 0.0332
_diffrn_reflns_Laue_measured_fraction_full 0.987
_diffrn_reflns_Laue_measured_fraction_max 0.983
_diffrn_reflns_limit_h_max 12
_diffrn_reflns_limit_h_min -12
_diffrn_reflns_limit_k_max 12
_diffrn_reflns_limit_k_min -11
_diffrn_reflns_limit_l_max 15
_diffrn_reflns_limit_l_min -15
_diffrn_reflns_number 7691
_diffrn_reflns_point_group_measured_fraction_full 0.987
_diffrn_reflns_point_group_measured_fraction_max 0.983
_diffrn_reflns_theta_full 25.242
_diffrn_reflns_theta_max 27.476
_diffrn_reflns_theta_min 1.762
_diffrn_source 'X-ray tube'
_diffrn_source_target Mo
_diffrn_source_type 'Siemens KFF Mo 2K-180'
_exptl_absorpt_coefficient_mu 0.141
_exptl_absorpt_correction_type none
_exptl_crystal_colour yellow
_exptl_crystal_colour_primary yellow
_exptl_crystal_density_diffrn 1.167
_exptl_crystal_description prism
_exptl_crystal_F_000 390
_exptl_crystal_size_max 0.42
_exptl_crystal_size_mid 0.3
_exptl_crystal_size_min 0.08
_refine_diff_density_max 0.321
_refine_diff_density_min -0.488
_refine_diff_density_rms 0.044
_refine_ls_extinction_method none
_refine_ls_goodness_of_fit_ref 1.079
_refine_ls_hydrogen_treatment noref
_refine_ls_matrix_type full
_refine_ls_number_parameters 199
_refine_ls_number_reflns 4655
_refine_ls_number_restraints 0
_refine_ls_restrained_S_all 1.079
_refine_ls_R_factor_all 0.0550
_refine_ls_R_factor_gt 0.0459
_refine_ls_shift/su_max 0.000
_refine_ls_shift/su_mean 0.000
_refine_ls_structure_factor_coef Fsqd
_refine_ls_weighting_details 'w=1/[\s^2^(Fo^2^)+(0.0097P)^2^+0.8212P] where P=(Fo^2^+2Fc^2^)/3'
_refine_ls_weighting_scheme calc
_refine_ls_wR_factor_gt 0.0932
_refine_ls_wR_factor_ref 0.0996
_reflns_Friedel_coverage 0.000
_reflns_number_gt 4090
_reflns_number_total 4655
_reflns_threshold_expression 'I > 2\s(I)'
_cod_data_source_file om5b00601_si_002.cif
_cod_data_source_block comp4
_cod_database_code 4087791
_shelx_space_group_comment
;
The symmetry employed for this shelxl refinement is uniquely defined
by the following loop, which should always be used as a source of
symmetry information in preference to the above space-group names.
They are only intended as comments.
;
_olex2_refinement_description
;
1. Fixed Uiso
 At 1.2 times of:
  All C(H) groups
 At 1.5 times of:
  All C(H,H,H) groups
2. Others
 Fixed Sof: O(0.15)
3.a Fixed occupancy and ADP/Uiso:
 H6, C7, C8, C21, C22, C23, C24, N, P
3.b Aromatic/amide H refined with riding coordinates:
 C3(H3), C5(H5), C20(H20), C19(H19), C18(H18), C17(H17), C16(H16), C14(H14),
 C13(H13), C12(H12), C11(H11), C10(H10)
3.c Idealised Me refined as rotating group:
 C7(H7A,H7B,H7C), C8(H8A,H8B,H8C), C22(H22A,H22B,H22C), C23(H23A,H23B,H23C),
 C24(H24A,H24B,H24C)
;
_shelx_shelxl_version_number 2014/7
_olex2_diffrn_ambient_temperature_device 'Oxford Cryosystems'
_olex2_exptl_crystal_mounting_method 'The crystal was mounted on a mylar loop with grease'
_olex2_submission_special_instructions 'No special instructions were received'

loop_
_space_group_symop_operation_xyz
'x, y, z'
'-x, -y, -z'

loop_
_atom_site_label
_atom_site_type_symbol
_atom_site_fract_x
_atom_site_fract_y
_atom_site_fract_z
_atom_site_U_iso_or_equiv
_atom_site_adp_type
_atom_site_occupancy
_atom_site_site_symmetry_order
_atom_site_calc_flag
_atom_site_refinement_flags_posn
_atom_site_refinement_flags_occupancy
O O 0.1686(9) 0.2927(9) 0.2051(7) 0.0297(17) Uiso 0.15 1 d . P
C1 C 0.22704(17) 0.01210(17) 0.23380(13) 0.0217(3) Uani 1 1 d . .
C2 C 0.38608(17) -0.07518(17) 0.17590(13) 0.0218(3) Uani 1 1 d . .
C3 C 0.39737(17) -0.22133(17) 0.14686(13) 0.0220(3) Uani 1 1 d . .
H3 H 0.4880 -0.3030 0.1095 0.026 Uiso 1 1 calc R .
C4 C 0.25571(17) -0.22268(17) 0.18216(12) 0.0206(3) Uani 1 1 d . .
C5 C 0.15088(17) -0.07739(17) 0.23616(13) 0.0216(3) Uani 1 1 d . .
H5 H 0.0452 -0.0481 0.2684 0.026 Uiso 1 1 calc R .
C15 C 0.21117(17) 0.20469(17) 0.41688(13) 0.0215(3) Uani 1 1 d . .
C20 C 0.20521(18) 0.33715(18) 0.46011(14) 0.0250(3) Uani 1 1 d . .
H20 H 0.1649 0.4250 0.4221 0.030 Uiso 1 1 calc R .
C19 C 0.25754(19) 0.34192(19) 0.55804(14) 0.0293(4) Uani 1 1 d . .
H19 H 0.2516 0.4331 0.5872 0.035 Uiso 1 1 calc R .
C18 C 0.31828(19) 0.2144(2) 0.61320(14) 0.0303(4) Uani 1 1 d . .
H18 H 0.3572 0.2171 0.6787 0.036 Uiso 1 1 calc R .
C17 C 0.3223(2) 0.0825(2) 0.57277(15) 0.0337(4) Uani 1 1 d . .
H17 H 0.3616 -0.0047 0.6118 0.040 Uiso 1 1 calc R .
C16 C 0.2690(2) 0.07778(19) 0.47499(15) 0.0303(4) Uani 1 1 d . .
H16 H 0.2720 -0.0130 0.4476 0.036 Uiso 1 1 calc R .
C9 C -0.05335(18) 0.25009(17) 0.33512(14) 0.0238(3) Uani 1 1 d . .
C14 C -0.1219(2) 0.23729(18) 0.44833(15) 0.0292(3) Uani 1 1 d . .
H14 H -0.0612 0.1984 0.5026 0.035 Uiso 1 1 calc R .
C13 C -0.2791(2) 0.28125(19) 0.48251(17) 0.0349(4) Uani 1 1 d . .
H13 H -0.3252 0.2740 0.5603 0.042 Uiso 1 1 calc R .
C12 C -0.3676(2) 0.3352(2) 0.40368(18) 0.0373(4) Uani 1 1 d . .
H12 H -0.4745 0.3643 0.4268 0.045 Uiso 1 1 calc R .
C11 C -0.3002(2) 0.3467(2) 0.29075(17) 0.0413(5) Uani 1 1 d . .
H11 H -0.3608 0.3825 0.2360 0.050 Uiso 1 1 calc R .
C10 C -0.14448(19) 0.3061(2) 0.25717(15) 0.0331(4) Uani 1 1 d . .
H10 H -0.0996 0.3167 0.1799 0.040 Uiso 1 1 calc R .
C6 C 0.49056(18) -0.01293(18) 0.15777(13) 0.0237(3) Uani 1 1 d . .
H6 H 0.454(2) 0.090(2) 0.1838(16) 0.028 Uiso 1 1 d . .
C7 C 0.7259(2) 0.0200(2) 0.09475(15) 0.032 Uani 1 1 d . .
H7A H 0.6587 0.1207 0.1291 0.048 Uiso 1 1 calc GR .
H7B H 0.7669 0.0233 0.0122 0.048 Uiso 1 1 calc GR .
H7C H 0.8099 -0.0227 0.1334 0.048 Uiso 1 1 calc GR .
C8 C 0.72231(19) -0.2237(2) 0.06048(16) 0.033 Uani 1 1 d . .
H8A H 0.7085 -0.2904 0.1198 0.050 Uiso 1 1 calc GR .
H8B H 0.8308 -0.2458 0.0338 0.050 Uiso 1 1 calc GR .
H8C H 0.6835 -0.2380 -0.0050 0.050 Uiso 1 1 calc GR .
C21 C 0.21460(17) -0.35017(17) 0.16149(13) 0.022 Uani 1 1 d . .
C22 C 0.34244(19) -0.49896(18) 0.17369(17) 0.032 Uani 1 1 d . .
H22A H 0.4353 -0.5133 0.1151 0.048 Uiso 1 1 calc GR .
H22B H 0.3121 -0.5794 0.1628 0.048 Uiso 1 1 calc GR .
H22C H 0.3616 -0.4993 0.2510 0.048 Uiso 1 1 calc GR .
C23 C 0.1896(2) -0.3487(2) 0.03852(14) 0.031 Uani 1 1 d . .
H23A H 0.1095 -0.2531 0.0295 0.047 Uiso 1 1 calc GR .
H23B H 0.1589 -0.4284 0.0257 0.047 Uiso 1 1 calc GR .
H23C H 0.2844 -0.3638 -0.0180 0.047 Uiso 1 1 calc GR .
C24 C 0.06749(18) -0.33582(19) 0.24704(15) 0.029 Uani 1 1 d . .
H24A H 0.0793 -0.3321 0.3263 0.044 Uiso 1 1 calc GR .
H24B H 0.0459 -0.4214 0.2335 0.044 Uiso 1 1 calc GR .
H24C H -0.0169 -0.2447 0.2360 0.044 Uiso 1 1 calc GR .
N N 0.63964(15) -0.07136(16) 0.10901(12) 0.026 Uani 1 1 d . .
P P 0.14984(5) 0.20600(5) 0.28276(4) 0.023 Uani 1 1 d . .

loop_
_atom_site_aniso_label
_atom_site_aniso_U_11
_atom_site_aniso_U_22
_atom_site_aniso_U_33
_atom_site_aniso_U_23
_atom_site_aniso_U_13
_atom_site_aniso_U_12
C1 0.0206(7) 0.0225(7) 0.0198(7) -0.0005(6) -0.0036(6) -0.0071(6)
C2 0.0198(7) 0.0236(7) 0.0201(7) -0.0004(6) -0.0025(6) -0.0079(6)
C3 0.0183(7) 0.0221(7) 0.0222(7) -0.0010(6) -0.0009(6) -0.0067(6)
C4 0.0195(7) 0.0223(7) 0.0184(7) 0.0023(5) -0.0026(5) -0.0081(6)
C5 0.0177(7) 0.0240(8) 0.0199(7) -0.0002(6) -0.0011(6) -0.0070(6)
C15 0.0190(7) 0.0231(7) 0.0208(7) -0.0001(6) -0.0022(6) -0.0084(6)
C20 0.0254(8) 0.0230(8) 0.0265(8) 0.0014(6) -0.0024(6) -0.0118(6)
C19 0.0306(9) 0.0323(9) 0.0277(8) -0.0053(7) -0.0003(7) -0.0187(7)
C18 0.0245(8) 0.0417(10) 0.0228(8) -0.0024(7) -0.0033(6) -0.0126(7)
C17 0.0367(10) 0.0301(9) 0.0279(8) 0.0040(7) -0.0103(7) -0.0062(8)
C16 0.0371(9) 0.0226(8) 0.0300(8) 0.0016(6) -0.0113(7) -0.0092(7)
C9 0.0222(7) 0.0185(7) 0.0274(8) -0.0049(6) -0.0039(6) -0.0057(6)
C14 0.0299(9) 0.0233(8) 0.0312(8) 0.0031(6) -0.0045(7) -0.0091(7)
C13 0.0326(9) 0.0250(8) 0.0417(10) -0.0020(7) 0.0047(8) -0.0133(8)
C12 0.0226(8) 0.0329(9) 0.0532(11) -0.0154(8) -0.0005(8) -0.0118(7)
C11 0.0265(9) 0.0528(12) 0.0408(10) -0.0143(9) -0.0118(8) -0.0095(9)
C10 0.0260(8) 0.0413(10) 0.0259(8) -0.0090(7) -0.0057(7) -0.0076(8)
C6 0.0238(8) 0.0250(8) 0.0226(7) 0.0017(6) -0.0051(6) -0.0103(6)
C7 0.032 0.032 0.032 0.002 -0.008 -0.013
C8 0.021 0.039 0.036 -0.011 0.004 -0.013
C21 0.018 0.022 0.024 0.000 -0.001 -0.008
C22 0.023 0.023 0.045 0.002 -0.003 -0.008
C23 0.034 0.035 0.028 -0.001 -0.005 -0.020
C24 0.024 0.027 0.032 0.000 0.003 -0.012
N 0.022 0.032 0.025 0.001 -0.003 -0.014
P 0.023 0.023 0.022 -0.001 -0.005 -0.007

loop_
_atom_type_symbol
_atom_type_description
_atom_type_scat_dispersion_real
_atom_type_scat_dispersion_imag
_atom_type_scat_source
C C 0.0033 0.0016 'International Tables Vol C Tables 4.2.6.8 and 6.1.1.4'
H H 0.0000 0.0000 'International Tables Vol C Tables 4.2.6.8 and 6.1.1.4'
N N 0.0061 0.0033 'International Tables Vol C Tables 4.2.6.8 and 6.1.1.4'
O O 0.0106 0.0060 'International Tables Vol C Tables 4.2.6.8 and 6.1.1.4'
P P 0.1023 0.0942 'International Tables Vol C Tables 4.2.6.8 and 6.1.1.4'

loop_
_geom_angle_atom_site_label_1
_geom_angle_atom_site_label_2
_geom_angle_atom_site_label_3
_geom_angle
C2 C1 P 124.16(12)
C5 C1 C2 107.44(13)
C5 C1 P 128.29(12)
C3 C2 C1 106.15(13)
C6 C2 C1 120.76(14)
C6 C2 C3 133.09(14)
C2 C3 H3 125.5
C4 C3 C2 109.01(13)
C4 C3 H3 125.5
C3 C4 C5 107.61(13)
C3 C4 C21 126.29(13)
C5 C4 C21 125.99(13)
C1 C5 C4 109.78(13)
C1 C5 H5 125.1
C4 C5 H5 125.1
C20 C15 P 117.85(12)
C16 C15 C20 118.55(15)
C16 C15 P 123.55(12)
C15 C20 H20 119.6
C19 C20 C15 120.71(15)
C19 C20 H20 119.6
C20 C19 H19 119.9
C18 C19 C20 120.16(15)
C18 C19 H19 119.9
C19 C18 H18 120.1
C19 C18 C17 119.87(16)
C17 C18 H18 120.1
C18 C17 H17 120.0
C18 C17 C16 120.02(17)
C16 C17 H17 120.0
C15 C16 H16 119.7
C17 C16 C15 120.65(16)
C17 C16 H16 119.7
C14 C9 P 124.22(13)
C10 C9 C14 118.63(15)
C10 C9 P 117.09(13)
C9 C14 H14 119.8
C9 C14 C13 120.43(17)
C13 C14 H14 119.8
C14 C13 H13 119.9
C12 C13 C14 120.16(17)
C12 C13 H13 119.9
C13 C12 H12 120.1
C13 C12 C11 119.76(17)
C11 C12 H12 120.1
C12 C11 H11 119.9
C12 C11 C10 120.21(18)
C10 C11 H11 119.9
C9 C10 H10 119.6
C11 C10 C9 120.80(17)
C11 C10 H10 119.6
C2 C6 H6 117.4(11)
N C6 C2 130.91(15)
N C6 H6 111.7(11)
H7A C7 H7B 109.5
H7A C7 H7C 109.5
H7B C7 H7C 109.5
N C7 H7A 109.5
N C7 H7B 109.5
N C7 H7C 109.5
H8A C8 H8B 109.5
H8A C8 H8C 109.5
H8B C8 H8C 109.5
N C8 H8A 109.5
N C8 H8B 109.5
N C8 H8C 109.5
C4 C21 C22 110.78(13)
C4 C21 C23 109.04(13)
C4 C21 C24 111.31(12)
C22 C21 C23 109.01(14)
C24 C21 C22 108.60(13)
C24 C21 C23 108.03(13)
C21 C22 H22A 109.5
C21 C22 H22B 109.5
C21 C22 H22C 109.5
H22A C22 H22B 109.5
H22A C22 H22C 109.5
H22B C22 H22C 109.5
C21 C23 H23A 109.5
C21 C23 H23B 109.5
C21 C23 H23C 109.5
H23A C23 H23B 109.5
H23A C23 H23C 109.5
H23B C23 H23C 109.5
C21 C24 H24A 109.5
C21 C24 H24B 109.5
C21 C24 H24C 109.5
H24A C24 H24B 109.5
H24A C24 H24C 109.5
H24B C24 H24C 109.5
C6 N C7 120.79(14)
C6 N C8 122.66(14)
C8 N C7 116.42(13)
O P C1 115.6(4)
O P C15 120.5(4)
O P C9 109.8(4)
C1 P C15 103.93(7)
C1 P C9 102.05(7)
C15 P C9 102.75(7)

loop_
_geom_bond_atom_site_label_1
_geom_bond_atom_site_label_2
_geom_bond_distance
O P 1.280(8)
C1 C2 1.459(2)
C1 C5 1.374(2)
C1 P 1.8084(16)
C2 C3 1.450(2)
C2 C6 1.382(2)
C3 H3 0.9500
C3 C4 1.375(2)
C4 C5 1.445(2)
C4 C21 1.517(2)
C5 H5 0.9500
C15 C20 1.395(2)
C15 C16 1.393(2)
C15 P 1.8300(16)
C20 H20 0.9500
C20 C19 1.388(2)
C19 H19 0.9500
C19 C18 1.382(3)
C18 H18 0.9500
C18 C17 1.385(3)
C17 H17 0.9500
C17 C16 1.392(2)
C16 H16 0.9500
C9 C14 1.393(2)
C9 C10 1.389(2)
C9 P 1.8317(16)
C14 H14 0.9500
C14 C13 1.395(2)
C13 H13 0.9500
C13 C12 1.379(3)
C12 H12 0.9500
C12 C11 1.383(3)
C11 H11 0.9500
C11 C10 1.386(2)
C10 H10 0.9500
C6 H6 0.964(19)
C6 N 1.335(2)
C7 H7A 0.9800
C7 H7B 0.9800
C7 H7C 0.9800
C7 N 1.461(2)
C8 H8A 0.9800
C8 H8B 0.9800
C8 H8C 0.9800
C8 N 1.450(2)
C21 C22 1.533(2)
C21 C23 1.538(2)
C21 C24 1.531(2)
C22 H22A 0.9800
C22 H22B 0.9800
C22 H22C 0.9800
C23 H23A 0.9800
C23 H23B 0.9800
C23 H23C 0.9800
C24 H24A 0.9800
C24 H24B 0.9800
C24 H24C 0.9800

loop_
_geom_torsion_atom_site_label_1
_geom_torsion_atom_site_label_2
_geom_torsion_atom_site_label_3
_geom_torsion_atom_site_label_4
_geom_torsion
C1 C2 C3 C4 1.09(17)
C1 C2 C6 N 178.95(16)
C2 C1 C5 C4 0.53(17)
C2 C1 P O 56.4(4)
C2 C1 P C15 -77.93(14)
C2 C1 P C9 175.49(13)
C2 C3 C4 C5 -0.78(17)
C2 C3 C4 C21 175.66(14)
C2 C6 N C7 177.12(16)
C2 C6 N C8 1.5(3)
C3 C2 C6 N -2.0(3)
C3 C4 C5 C1 0.15(18)
C3 C4 C21 C22 38.5(2)
C3 C4 C21 C23 -81.42(19)
C3 C4 C21 C24 159.49(15)
C5 C1 C2 C3 -0.98(17)
C5 C1 C2 C6 178.26(14)
C5 C1 P O -119.2(4)
C5 C1 P C15 106.50(15)
C5 C1 P C9 -0.08(16)
C5 C4 C21 C22 -145.65(15)
C5 C4 C21 C23 94.39(17)
C5 C4 C21 C24 -24.7(2)
C15 C20 C19 C18 0.8(2)
C20 C15 C16 C17 -1.2(2)
C20 C15 P O 31.7(4)
C20 C15 P C1 163.23(12)
C20 C15 P C9 -90.72(13)
C20 C19 C18 C17 -2.1(2)
C19 C18 C17 C16 1.7(3)
C18 C17 C16 C15 0.0(3)
C16 C15 C20 C19 0.8(2)
C16 C15 P O -145.6(4)
C16 C15 P C1 -14.04(16)
C16 C15 P C9 92.02(15)
C9 C14 C13 C12 1.3(3)
C14 C9 C10 C11 -0.8(3)
C14 C9 P O -146.6(4)
C14 C9 P C1 90.28(14)
C14 C9 P C15 -17.22(15)
C14 C13 C12 C11 -0.5(3)
C13 C12 C11 C10 -0.9(3)
C12 C11 C10 C9 1.6(3)
C10 C9 C14 C13 -0.6(2)
C10 C9 P O 30.4(4)
C10 C9 P C1 -92.73(14)
C10 C9 P C15 159.77(13)
C6 C2 C3 C4 -178.01(17)
C21 C4 C5 C1 -176.31(14)
P C1 C2 C3 -177.34(11)
P C1 C2 C6 1.9(2)
P C1 C5 C4 176.69(11)
P C15 C20 C19 -176.60(12)
P C15 C16 C17 176.02(14)
P C9 C14 C13 176.36(13)
P C9 C10 C11 -177.98(15)
